data_4519014
loop_
_publ_author_name
'Kimata, Hironori'
'Inagaki, Takashi'
'Mochida, Tomoyuki'

_publ_section_title
;
 Anion-Ordering Phase Transitions in Biferrocenium and Ferrocenium Salts
 with the Bis(trifluoromethanesulfonyl)amide Anion.
;
_journal_issue 32
_journal_name_full 'ACS omega'
_journal_page_first 21139
_journal_page_last 21146
_journal_paper_doi 10.1021/acsomega.1c03059
_journal_volume 6
_journal_year 2021
_chemical_formula_moiety 'C2 F6 N O4 S2, C20 H18 Fe2 '
_chemical_formula_sum 'C22 H18 F6 Fe2 N O4 S2'
_chemical_formula_weight 650.19
_space_group_crystal_system monoclinic
_space_group_IT_number 14
_space_group_name_Hall '-P 2yn'
_space_group_name_H-M_alt 'P 1 21/n 1'
_atom_sites_solution_hydrogens geom
_cell_angle_alpha 90
_cell_angle_beta 96.052(2)
_cell_angle_gamma 90
_cell_formula_units_Z 12
_cell_length_a 22.883(5)
_cell_length_b 9.712(2)
_cell_length_c 32.042(7)
_cell_measurement_reflns_used 5325
_cell_measurement_temperature 100.(2)
_cell_measurement_theta_max 28.8364
_cell_measurement_theta_min 2.3028
_cell_volume 7081(3)
_computing_cell_refinement 'SAINT V8.38A (Bruker AXS Inc., 2017)'
_computing_data_reduction 'SAINT V8.38A (Bruker AXS Inc., 2017)'
_computing_molecular_graphics 'shelXle (C.B. Huebschle, rev 833)'
_computing_structure_refinement 'SHELXL-2016/6 (Sheldrick, 2016)'
_computing_structure_solution 'SHELXT 2014/5 (Sheldrick, 2014)'
_diffrn_ambient_temperature 100.(2)
_diffrn_detector_area_resol_mean 8.3333
_diffrn_measured_fraction_theta_full 0.986
_diffrn_measured_fraction_theta_max 0.986
_diffrn_measurement_device_type 'Bruker APEXII CCD area detector'
_diffrn_measurement_method 'phi and omega scans'
_diffrn_radiation_monochromator 'Bruker Helios multilayer confocal mirror'
_diffrn_radiation_source 'Bruker TXS fine-focus rotating anode'
_diffrn_radiation_type MoK\a
_diffrn_radiation_wavelength 0.71073
_diffrn_reflns_av_R_equivalents 0.0493
_diffrn_reflns_av_unetI/netI 0.0553
_diffrn_reflns_limit_h_max 29
_diffrn_reflns_limit_h_min -17
_diffrn_reflns_limit_k_max 12
_diffrn_reflns_limit_k_min -12
_diffrn_reflns_limit_l_max 40
_diffrn_reflns_limit_l_min -35
_diffrn_reflns_number 35766
_diffrn_reflns_theta_full 27.10
_diffrn_reflns_theta_max 27.10
_diffrn_reflns_theta_min 1.04
_diffrn_source 'rotating-anode X-ray tube'
_diffrn_source_type 'Bruker Turbo X-ray Source'
_exptl_absorpt_coefficient_mu 1.486
_exptl_absorpt_correction_T_max 0.56
_exptl_absorpt_correction_T_min 0.37
_exptl_absorpt_correction_type multi-scan
_exptl_absorpt_process_details
;
SADABS-2016/2 - Bruker AXS area detector scaling and absorption correction
;
_exptl_crystal_colour black
_exptl_crystal_density_diffrn 1.830
_exptl_crystal_density_method 'not measured'
_exptl_crystal_description block
_exptl_crystal_F_000 3924
_exptl_crystal_size_max 0.530
_exptl_crystal_size_mid 0.510
_exptl_crystal_size_min 0.440
_refine_diff_density_max 2.261
_refine_diff_density_min -0.838
_refine_ls_extinction_method none
_refine_ls_goodness_of_fit_ref 1.007
_refine_ls_hydrogen_treatment constr
_refine_ls_matrix_type full
_refine_ls_number_parameters 1200
_refine_ls_number_reflns 15402
_refine_ls_number_restraints 108
_refine_ls_restrained_S_all 1.004
_refine_ls_R_factor_all 0.1215
_refine_ls_R_factor_gt 0.0885
_refine_ls_shift/su_max 0.002
_refine_ls_shift/su_mean 0.000
_refine_ls_structure_factor_coef Fsqd
_refine_ls_weighting_details 'w=1/[\s^2^(Fo^2^)+(0.0399P)^2^+106.4178P] where P=(Fo^2^+2Fc^2^)/3'
_refine_ls_weighting_scheme calc
_refine_ls_wR_factor_gt 0.1997
_refine_ls_wR_factor_ref 0.2225
_reflns_number_gt 9817
_reflns_number_total 15402
_reflns_threshold_expression 'I > 2\s(I)'
_cod_data_source_file ao1c03059_si_004.cif
_cod_data_source_block BifcTf2N_100K
_cod_depositor_comments
;
The following automatic conversions were performed:

data item '_exptl_absorpt_correction_type' value 'Multi-Scan' was
changed to 'multi-scan' in accordance with the
/home/data/users/saulius/crontab/automatic-downloads/current/ACS/lib/dictionaries/cif_core.dic
dictionary named 'cif_core.dic' version 2.4.2 last updated on
2011-04-26.

Automatic conversion script
Id: cif_fix_values 7556 2019-12-06 15:28:31Z antanas 
;
_cod_original_cell_volume 7081.(3)
_cod_database_code 4519014

loop_
_space_group_symop_operation_xyz
'x, y, z'
'-x+1/2, y+1/2, -z+1/2'
'-x, -y, -z'
'x-1/2, -y-1/2, z-1/2'

loop_
_atom_site_type_symbol
_atom_site_label
_atom_site_fract_x
_atom_site_fract_y
_atom_site_fract_z
_atom_site_U_iso_or_equiv
_atom_site_adp_type
_atom_site_calc_flag
_atom_site_refinement_flags_adp
_atom_site_refinement_flags_occupancy
_atom_site_refinement_flags_posn
_atom_site_occupancy
_atom_site_disorder_assembly
_atom_site_disorder_group
C C65 0.8755(4) 0.2831(9) 0.2172(3) 0.0383(19) Uani d . . . 1.0 . .
C C66 1.0927(3) 0.2687(9) 0.2001(3) 0.0367(19) Uani d . . . 1.0 . .
S S5 0.93139(8) 0.26766(19) 0.18148(6) 0.0293(4) Uani d . . . 1.0 . .
S S6 1.03543(8) 0.2721(2) 0.23572(6) 0.0320(4) Uani d . . . 1.0 . .
N N3 0.9831(3) 0.1898(7) 0.2084(2) 0.0285(18) Uani d . P . 0.821(7) A 1
O O9 0.9437(3) 0.4027(7) 0.1674(2) 0.0416(19) Uani d . P . 0.821(7) A 1
O O10 0.9065(3) 0.1722(7) 0.1497(2) 0.0436(19) Uani d . P . 0.821(7) A 1
O O11 1.0284(3) 0.4067(7) 0.2452(3) 0.0409(19) Uani d . P . 0.821(7) A 1
O O12 1.0572(4) 0.1720(9) 0.2678(2) 0.049(2) Uani d . P . 0.821(7) A 1
F F13 0.8300(3) 0.3565(7) 0.1966(2) 0.0536(19) Uani d . P . 0.821(7) A 1
F F14 0.8549(4) 0.1645(8) 0.2269(3) 0.057(2) Uani d . P . 0.821(7) A 1
F F15 0.8944(3) 0.3535(8) 0.2501(2) 0.058(2) Uani d . P . 0.821(7) A 1
F F16 1.0789(4) 0.3455(10) 0.1669(3) 0.052(2) Uani d . P . 0.821(7) A 1
F F17 1.1036(3) 0.1371(7) 0.1864(3) 0.054(2) Uani d . P . 0.821(7) A 1
F F18 1.1430(3) 0.3167(8) 0.2205(2) 0.0511(18) Uani d . P . 0.821(7) A 1
N N3A 0.9792(14) 0.363(3) 0.2087(10) 0.023(7) Uani d U P . 0.179(7) A 2
F F13A 0.8538(12) 0.385(2) 0.2354(10) 0.037(7) Uani d . P . 0.179(7) A 2
F F14A 0.8322(15) 0.187(4) 0.2089(11) 0.045(8) Uani d U P . 0.179(7) A 2
F F15A 0.8990(11) 0.195(3) 0.2600(7) 0.035(7) Uani d . P . 0.179(7) A 2
F F16A 1.095(2) 0.388(6) 0.1788(17) 0.075(16) Uani d U P . 0.179(7) A 2
F F17A 1.079(2) 0.186(5) 0.1753(14) 0.075(12) Uani d U P . 0.179(7) A 2
F F18A 1.1407(12) 0.245(3) 0.2210(8) 0.026(6) Uani d U P . 0.179(7) A 2
O O11A 1.0558(15) 0.409(3) 0.2650(11) 0.035(8) Uani d U P . 0.179(7) A 2
O O10A 0.9438(15) 0.136(4) 0.1758(10) 0.044(9) Uani d U P . 0.179(7) A 2
O O9A 0.9000(15) 0.348(4) 0.1541(10) 0.047(9) Uani d U P . 0.179(7) A 2
O O12A 1.0298(13) 0.182(3) 0.2549(9) 0.021(6) Uani d U P . 0.179(7) A 2
N N1 0.6472(3) 0.1705(6) 0.5411(2) 0.0281(16) Uani d . P . 0.877(6) B 3
O O1 0.6111(3) 0.4002(6) 0.5103(2) 0.0373(16) Uani d . P . 0.877(6) B 3
O O2 0.5681(3) 0.1817(9) 0.4848(2) 0.058(2) Uani d . P . 0.877(6) B 3
O O3 0.6970(3) 0.3599(8) 0.5869(3) 0.042(2) Uani d . P . 0.877(6) B 3
O O4 0.7241(3) 0.1197(7) 0.5981(3) 0.050(2) Uani d . P . 0.877(6) B 3
F F1 0.4985(3) 0.3532(9) 0.5412(3) 0.053(2) Uani d . P . 0.877(6) B 3
F F2 0.5215(3) 0.1473(6) 0.5641(2) 0.059(2) Uani d . P . 0.877(6) B 3
F F3 0.5657(2) 0.3247(6) 0.59195(18) 0.0455(15) Uani d . P . 0.877(6) B 3
F F4 0.7443(3) 0.3445(9) 0.5068(2) 0.073(2) Uani d . P . 0.877(6) B 3
F F5 0.7652(3) 0.1304(10) 0.5134(3) 0.080(3) Uani d . P . 0.877(6) B 3
F F6 0.8090(3) 0.2758(9) 0.5552(2) 0.0544(19) Uani d . P . 0.877(6) B 3
N N1A 0.650(2) 0.348(5) 0.5410(15) 0.028(11) Uani d U P . 0.123(6) B 4
O O1A 0.5782(15) 0.369(3) 0.4808(10) 0.015(8) Uani d U P . 0.123(6) B 4
O O2A 0.6126(15) 0.130(4) 0.4941(11) 0.020(8) Uani d . P . 0.123(6) B 4
O O3A 0.719(2) 0.342(5) 0.5986(19) 0.036(13) Uani d U P . 0.123(6) B 4
O O4A 0.698(2) 0.108(4) 0.5753(14) 0.029(10) Uani d U P . 0.123(6) B 4
F F1A 0.5011(15) 0.173(4) 0.5264(12) 0.038(9) Uani d U P . 0.123(6) B 4
F F2A 0.5630(19) 0.174(4) 0.5793(12) 0.041(10) Uani d U P . 0.123(6) B 4
F F3A 0.523(2) 0.358(6) 0.5571(19) 0.048(14) Uani d . P . 0.123(6) B 4
F F4A 0.7761(19) 0.380(4) 0.5212(13) 0.034(9) Uani d U P . 0.123(6) B 4
F F5A 0.7486(17) 0.178(4) 0.5003(12) 0.020(8) Uani d U P . 0.123(6) B 4
F F6A 0.812(3) 0.199(7) 0.553(2) 0.07(2) Uani d U P . 0.123(6) B 4
C C1 0.1441(3) 0.3310(9) 0.3516(2) 0.0356(19) Uani d . . . 1.0 . .
H H1 0.118919 0.381947 0.329325 0.043 Uiso calc U . R 1.0 . .
C C2 0.1824(4) 0.3912(9) 0.3835(3) 0.040(2) Uani d . . . 1.0 . .
H H2 0.189013 0.492186 0.387948 0.048 Uiso calc U . R 1.0 . .
C C3 0.2096(4) 0.2859(11) 0.4079(3) 0.047(2) Uani d . . . 1.0 . .
H H3 0.238892 0.298441 0.433126 0.056 Uiso calc U . R 1.0 . .
C C4 0.1880(4) 0.1576(8) 0.3912(3) 0.040(2) Uani d . . . 1.0 . .
H H4 0.199324 0.064243 0.40253 0.048 Uiso calc U . R 1.0 . .
C C5 0.1476(3) 0.1861(9) 0.3558(3) 0.0370(19) Uani d . . . 1.0 . .
H H5 0.125116 0.116826 0.337488 0.044 Uiso calc U . R 1.0 . .
C C6 0.2556(3) 0.3377(9) 0.2926(2) 0.0329(18) Uani d . . . 1.0 . .
H H6 0.232803 0.40123 0.272437 0.039 Uiso calc U . R 1.0 . .
C C7 0.2951(3) 0.3782(7) 0.3275(2) 0.0260(15) Uani d . . . 1.0 . .
H H7 0.305692 0.474849 0.335972 0.031 Uiso calc U . R 1.0 . .
C C8 0.3180(3) 0.2555(7) 0.3481(2) 0.0230(14) Uani d . . . 1.0 . .
C C9 0.2906(3) 0.1399(8) 0.3256(2) 0.0279(16) Uani d . . . 1.0 . .
H H9 0.297329 0.040348 0.332581 0.033 Uiso calc U . R 1.0 . .
C C10 0.2527(3) 0.1934(8) 0.2919(2) 0.0293(16) Uani d . . . 1.0 . .
H H10 0.227308 0.137294 0.271006 0.035 Uiso calc U . R 1.0 . .
C C11 0.3572(3) 0.2460(7) 0.3866(2) 0.0209(13) Uani d . . . 1.0 . .
C C12 0.3793(3) 0.3615(7) 0.4113(2) 0.0257(15) Uani d . . . 1.0 . .
H H12 0.367851 0.459798 0.406014 0.031 Uiso calc U . R 1.0 . .
C C13 0.4196(3) 0.3124(7) 0.4454(2) 0.0282(16) Uani d . . . 1.0 . .
H H13 0.439979 0.368683 0.468704 0.034 Uiso calc U . R 1.0 . .
C C14 0.4228(3) 0.1670(7) 0.4405(2) 0.0286(16) Uani d . . . 1.0 . .
H H14 0.446824 0.10293 0.459846 0.034 Uiso calc U . R 1.0 . .
C C15 0.3860(3) 0.1277(7) 0.4047(2) 0.0262(15) Uani d . . . 1.0 . .
H H15 0.380476 0.031424 0.3939 0.031 Uiso calc U . R 1.0 . .
C C16 0.4801(3) 0.3369(7) 0.3341(3) 0.0323(17) Uani d . . . 1.0 . .
H H16 0.45397 0.377317 0.31027 0.039 Uiso calc U . R 1.0 . .
C C17 0.4927(4) 0.1952(8) 0.3390(3) 0.040(2) Uani d . . . 1.0 . .
H H17 0.480156 0.118946 0.31906 0.048 Uiso calc U . R 1.0 . .
C C18 0.5317(4) 0.1854(10) 0.3791(3) 0.055(3) Uani d . . . 1.0 . .
H H18 0.551836 0.10188 0.391922 0.066 Uiso calc U . R 1.0 . .
C C19 0.5382(4) 0.3255(11) 0.3929(3) 0.051(2) Uani d . . . 1.0 . .
H H19 0.562321 0.355968 0.419082 0.061 Uiso calc U . R 1.0 . .
C C20 0.5071(4) 0.4097(10) 0.3658(3) 0.050(2) Uani d . . . 1.0 . .
H H20 0.503947 0.511728 0.369201 0.06 Uiso calc U . R 1.0 . .
C C21 0.3569(4) 0.3699(11) 0.2249(3) 0.052(3) Uani d . . . 1.0 . .
H H21 0.369871 0.461066 0.237046 0.062 Uiso calc U . R 1.0 . .
C C22 0.3761(4) 0.2408(13) 0.2401(3) 0.057(3) Uani d . . . 1.0 . .
H H22 0.405398 0.224417 0.265033 0.069 Uiso calc U . R 1.0 . .
C C23 0.3472(4) 0.1388(10) 0.2154(3) 0.050(2) Uani d . . . 1.0 . .
H H23 0.35244 0.037204 0.219204 0.06 Uiso calc U . R 1.0 . .
C C24 0.3100(3) 0.2033(9) 0.1841(3) 0.0372(19) Uani d . . . 1.0 . .
H H24 0.284577 0.154736 0.161421 0.045 Uiso calc U . R 1.0 . .
C C25 0.3148(3) 0.3481(8) 0.1887(3) 0.0367(19) Uani d . . . 1.0 . .
H H25 0.292842 0.41993 0.170981 0.044 Uiso calc U . R 1.0 . .
C C26 0.4193(3) 0.3368(7) 0.1239(2) 0.0267(15) Uani d . . . 1.0 . .
H H26 0.394432 0.393842 0.102999 0.032 Uiso calc U . R 1.0 . .
C C27 0.4577(3) 0.3880(8) 0.1586(2) 0.0280(16) Uani d . . . 1.0 . .
H H27 0.464815 0.487033 0.166009 0.034 Uiso calc U . R 1.0 . .
C C28 0.4847(3) 0.2710(8) 0.1809(2) 0.0272(16) Uani d . . . 1.0 . .
C C29 0.4611(3) 0.1497(8) 0.1596(2) 0.0292(16) Uani d . . . 1.0 . .
H H29 0.471083 0.052486 0.167742 0.035 Uiso calc U . R 1.0 . .
C C30 0.4216(3) 0.1914(8) 0.1252(2) 0.0309(17) Uani d . . . 1.0 . .
H H30 0.398348 0.128256 0.105103 0.037 Uiso calc U . R 1.0 . .
C C31 0.5231(3) 0.2759(7) 0.2194(2) 0.0245(15) Uani d . . . 1.0 . .
C C32 0.5438(3) 0.3973(7) 0.2414(2) 0.0269(16) Uani d . . . 1.0 . .
H H32 0.53173 0.493931 0.23395 0.032 Uiso calc U . R 1.0 . .
C C33 0.5837(3) 0.3562(9) 0.2766(2) 0.0347(18) Uani d . . . 1.0 . .
H H33 0.603378 0.41856 0.298624 0.042 Uiso calc U . R 1.0 . .
C C34 0.5890(3) 0.2112(8) 0.2754(2) 0.0325(17) Uani d . . . 1.0 . .
H H34 0.613303 0.153764 0.296463 0.039 Uiso calc U . R 1.0 . .
C C35 0.5529(3) 0.1598(8) 0.2399(2) 0.0273(16) Uani d . . . 1.0 . .
H H35 0.547976 0.061098 0.231396 0.033 Uiso calc U . R 1.0 . .
C C36 0.6466(3) 0.3509(8) 0.1656(2) 0.0286(16) Uani d . . . 1.0 . .
H H36 0.621564 0.385239 0.140229 0.034 Uiso calc U . R 1.0 . .
C C37 0.6755(3) 0.4332(7) 0.1977(2) 0.0262(15) Uani d . . . 1.0 . .
H H37 0.673808 0.535967 0.199379 0.031 Uiso calc U . R 1.0 . .
C C38 0.7068(3) 0.3452(8) 0.2274(2) 0.0298(16) Uani d . . . 1.0 . .
H H38 0.731878 0.374184 0.253376 0.036 Uiso calc U . R 1.0 . .
C C39 0.6965(3) 0.2082(7) 0.2130(3) 0.0307(17) Uani d . . . 1.0 . .
H H39 0.713691 0.12362 0.227292 0.037 Uiso calc U . R 1.0 . .
C C40 0.6602(3) 0.2101(8) 0.1752(2) 0.0276(16) Uani d . . . 1.0 . .
H H40 0.647151 0.128359 0.157704 0.033 Uiso calc U . R 1.0 . .
C C41 0.5149(3) 0.1250(7) 0.0492(2) 0.0277(16) Uani d . . . 1.0 . .
H H41 0.520548 0.02348 0.053011 0.033 Uiso calc U . R 1.0 . .
C C42 0.5440(3) 0.2287(9) 0.0746(2) 0.0321(17) Uani d . . . 1.0 . .
H H42 0.573419 0.213227 0.099574 0.039 Uiso calc U . R 1.0 . .
C C43 0.5235(3) 0.3592(7) 0.0586(2) 0.0248(15) Uani d . . . 1.0 . .
H H43 0.535481 0.451923 0.070115 0.03 Uiso calc U . R 1.0 . .
C C44 0.4824(3) 0.3313(7) 0.0234(2) 0.0251(15) Uani d . . . 1.0 . .
H H44 0.460826 0.402605 0.005249 0.03 Uiso calc U . R 1.0 . .
C C45 0.4767(3) 0.1887(8) 0.0177(2) 0.0286(16) Uani d . . . 1.0 . .
H H45 0.450553 0.140965 -0.004823 0.034 Uiso calc U . R 1.0 . .
C C46 0.6230(3) 0.3757(7) -0.0089(2) 0.0202(14) Uani d . . . 1.0 . .
H H46 0.628745 0.475816 -0.002392 0.024 Uiso calc U . R 1.0 . .
C C47 0.6511(3) 0.2647(7) 0.0144(2) 0.0194(13) Uani d . . . 1.0 . .
C C48 0.6297(3) 0.1395(7) -0.0059(2) 0.0246(15) Uani d . . . 1.0 . .
H H48 0.641285 0.044008 0.00328 0.03 Uiso calc U . R 1.0 . .
C C49 0.5892(3) 0.1743(8) -0.0404(2) 0.0267(15) Uani d . . . 1.0 . .
H H49 0.566926 0.107738 -0.059921 0.032 Uiso calc U . R 1.0 . .
C C50 0.5849(3) 0.3197(8) -0.0427(2) 0.0259(15) Uani d . . . 1.0 . .
H H50 0.559143 0.373471 -0.063934 0.031 Uiso calc U . R 1.0 . .
C C51 0.6906(3) 0.2743(6) 0.0522(2) 0.0192(13) Uani d . . . 1.0 . .
C C52 0.7134(3) 0.4000(7) 0.0718(2) 0.0238(14) Uani d . . . 1.0 . .
H H52 0.70353 0.495459 0.061645 0.029 Uiso calc U . R 1.0 . .
C C53 0.7176(3) 0.1655(6) 0.0765(2) 0.0218(14) Uani d . . . 1.0 . .
H H53 0.711006 0.065306 0.070421 0.026 Uiso calc U . R 1.0 . .
C C54 0.7526(3) 0.3654(7) 0.1079(2) 0.0234(14) Uani d . . . 1.0 . .
H H54 0.773714 0.431653 0.128078 0.028 Uiso calc U . R 1.0 . .
C C55 0.7544(3) 0.2187(7) 0.1108(2) 0.0239(15) Uani d . . . 1.0 . .
H H55 0.777023 0.163611 0.133413 0.029 Uiso calc U . R 1.0 . .
C C56 0.8742(3) 0.3217(11) 0.0584(3) 0.046(2) Uani d . . . 1.0 . .
H H56 0.899398 0.351745 0.084228 0.055 Uiso calc U . R 1.0 . .
C C57 0.8614(4) 0.1828(9) 0.0476(3) 0.047(2) Uani d . . . 1.0 . .
H H57 0.877827 0.0981 0.062206 0.057 Uiso calc U . R 1.0 . .
C C58 0.8466(4) 0.4080(9) 0.0299(3) 0.041(2) Uani d . . . 1.0 . .
H H58 0.848087 0.510899 0.031069 0.049 Uiso calc U . R 1.0 . .
C C59 0.8230(3) 0.1913(8) 0.0080(3) 0.0341(18) Uani d . . . 1.0 . .
H H59 0.807518 0.113414 -0.010371 0.041 Uiso calc U . R 1.0 . .
C C60 0.8171(4) 0.3324(9) -0.0003(3) 0.0367(18) Uani d . . . 1.0 . .
H H60 0.792904 0.371986 -0.025265 0.044 Uiso calc U . R 1.0 . .
C C61 0.5429(4) 0.2694(9) 0.5548(3) 0.040(2) Uani d . . . 1.0 . .
C C62 0.7591(4) 0.2488(8) 0.5342(3) 0.0392(19) Uani d . . . 1.0 . .
C C63 0.7080(3) 0.2948(8) 0.3861(3) 0.0311(17) Uani d . . . 1.0 . .
C C64 0.9253(3) 0.2696(8) 0.3668(3) 0.0323(17) Uani d . . . 1.0 . .
F F7 0.6640(2) 0.3701(6) 0.36858(18) 0.0518(14) Uani d . . . 1.0 . .
F F8 0.6872(2) 0.1721(5) 0.39524(19) 0.0524(14) Uani d . . . 1.0 . .
F F9 0.7290(2) 0.3542(5) 0.42126(16) 0.0483(13) Uani d . . . 1.0 . .
F F10 0.9112(2) 0.3598(7) 0.33697(17) 0.0584(16) Uani d . . . 1.0 . .
F F11 0.9342(2) 0.1472(6) 0.3498(2) 0.0633(17) Uani d . . . 1.0 . .
F F12 0.9759(2) 0.3079(6) 0.38787(17) 0.0524(14) Uani d . . . 1.0 . .
Fe Fe2 0.22873(4) 0.26534(10) 0.34755(3) 0.0226(2) Uani d . . . 1.0 . .
Fe Fe1 0.45089(4) 0.26342(11) 0.38952(3) 0.0257(2) Uani d . . . 1.0 . .
Fe Fe4 0.39518(4) 0.26409(11) 0.18027(3) 0.0242(2) Uani d . . . 1.0 . .
Fe Fe3 0.61720(4) 0.29485(9) 0.22272(3) 0.0193(2) Uani d . . . 1.0 . .
Fe Fe6 0.56225(4) 0.25030(9) 0.01396(3) 0.0177(2) Uani d . . . 1.0 . .
Fe Fe5 0.78413(4) 0.28187(11) 0.05587(3) 0.0223(2) Uani d . . . 1.0 . .
N N2 0.8146(2) 0.1940(6) 0.37503(19) 0.0243(13) Uani d . . . 1.0 . .
S S1 0.59768(8) 0.26221(19) 0.51682(6) 0.0312(4) Uani d . . . 1.0 . .
S S2 0.70241(8) 0.2302(2) 0.56978(6) 0.0309(4) Uani d . . . 1.0 . .
S S3 0.76435(8) 0.28006(18) 0.34936(6) 0.0262(4) Uani d . . . 1.0 . .
S S4 0.86876(7) 0.25731(17) 0.40303(6) 0.0244(4) Uani d . . . 1.0 . .
O O5 0.7776(2) 0.4197(5) 0.33978(18) 0.0333(12) Uani d . . . 1.0 . .
O O6 0.7369(2) 0.1921(6) 0.31745(18) 0.0403(14) Uani d . . . 1.0 . .
O O7 0.8632(2) 0.3949(5) 0.41714(18) 0.0369(14) Uani d . . . 1.0 . .
O O8 0.8905(2) 0.1556(6) 0.43277(19) 0.0452(15) Uani d . . . 1.0 . .

loop_
_atom_site_aniso_label
_atom_site_aniso_U_11
_atom_site_aniso_U_22
_atom_site_aniso_U_33
_atom_site_aniso_U_12
_atom_site_aniso_U_13
_atom_site_aniso_U_23
C65 0.026(4) 0.039(5) 0.049(5) -0.003(3) -0.004(4) -0.002(4)
C66 0.023(4) 0.042(5) 0.044(5) -0.002(3) 0.001(4) -0.005(4)
S5 0.0227(9) 0.0273(9) 0.0360(10) -0.0030(7) -0.0057(8) 0.0061(7)
S6 0.0206(9) 0.0424(11) 0.0317(10) -0.0002(8) -0.0033(8) 0.0019(8)
N3 0.026(4) 0.018(3) 0.040(5) -0.004(3) -0.002(3) 0.004(3)
O9 0.030(4) 0.032(4) 0.061(5) -0.002(3) -0.001(3) 0.019(3)
O10 0.042(4) 0.039(4) 0.046(4) 0.000(3) -0.012(4) -0.008(3)
O11 0.026(4) 0.035(4) 0.061(5) 0.003(3) -0.001(4) -0.016(3)
O12 0.039(5) 0.062(5) 0.042(5) 0.005(4) -0.012(4) 0.010(4)
F13 0.029(3) 0.063(4) 0.068(5) 0.021(3) 0.004(3) 0.017(4)
F14 0.053(5) 0.046(4) 0.076(6) -0.005(4) 0.028(5) 0.021(4)
F15 0.045(4) 0.087(6) 0.043(4) -0.011(4) 0.005(3) -0.015(4)
F16 0.048(5) 0.064(6) 0.046(5) 0.007(4) 0.015(4) 0.009(4)
F17 0.045(4) 0.042(4) 0.078(6) 0.008(3) 0.019(4) -0.018(4)
F18 0.022(3) 0.056(5) 0.074(5) -0.007(3) 0.001(3) -0.012(4)
N3A 0.026(10) 0.018(10) 0.026(10) -0.003(8) 0.003(8) -0.005(8)
F13A 0.028(14) 0.016(11) 0.07(2) 0.007(10) 0.016(14) 0.006(11)
F14A 0.047(16) 0.041(14) 0.046(15) -0.015(12) -0.002(12) 0.005(12)
F15A 0.034(14) 0.052(16) 0.024(13) 0.005(12) 0.016(11) -0.005(11)
F16A 0.07(2) 0.08(2) 0.07(2) 0.010(16) 0.021(16) 0.039(17)
F17A 0.078(19) 0.08(2) 0.069(18) 0.018(16) 0.033(16) -0.007(16)
F18A 0.025(7) 0.023(7) 0.029(7) 0.000(4) 0.000(4) 0.003(4)
O11A 0.028(14) 0.038(14) 0.038(14) 0.000(11) -0.012(12) -0.014(12)
O10A 0.043(15) 0.057(16) 0.035(14) 0.003(13) 0.019(13) -0.019(12)
O9A 0.044(15) 0.059(16) 0.032(14) -0.010(13) -0.018(12) 0.017(12)
O12A 0.020(6) 0.021(6) 0.020(6) 0.000(2) 0.002(2) 0.000(2)
N1 0.019(3) 0.015(3) 0.050(4) 0.006(2) -0.003(3) -0.004(3)
O1 0.028(3) 0.034(3) 0.050(4) 0.013(3) 0.002(3) 0.009(3)
O2 0.041(4) 0.072(5) 0.054(5) 0.011(4) -0.020(4) -0.025(4)
O3 0.029(4) 0.038(4) 0.056(5) 0.010(3) -0.009(4) -0.010(4)
O4 0.038(4) 0.048(4) 0.061(5) 0.002(3) -0.018(4) 0.017(4)
F1 0.029(4) 0.055(4) 0.074(6) 0.017(4) -0.001(3) 0.001(4)
F2 0.042(4) 0.038(3) 0.101(6) -0.008(3) 0.021(4) 0.000(3)
F3 0.038(3) 0.054(4) 0.046(3) -0.003(3) 0.010(3) -0.004(3)
F4 0.042(4) 0.114(7) 0.065(5) 0.015(4) 0.016(4) 0.032(5)
F5 0.035(4) 0.092(7) 0.114(8) 0.002(4) 0.019(4) -0.068(6)
F6 0.018(3) 0.073(5) 0.070(5) -0.007(3) -0.003(3) -0.013(4)
N1A 0.025(14) 0.030(14) 0.028(14) -0.007(9) 0.007(9) 0.003(9)
O1A 0.020(11) 0.005(10) 0.018(11) -0.002(8) -0.004(8) -0.005(8)
O2A 0.014(18) 0.023(19) 0.02(2) 0.011(14) -0.003(15) -0.005(15)
O3A 0.04(2) 0.023(17) 0.05(2) 0.009(16) 0.002(16) 0.010(15)
O4A 0.029(13) 0.028(12) 0.031(13) -0.005(9) 0.006(9) 0.012(9)
F1A 0.027(15) 0.054(17) 0.035(16) -0.028(13) 0.010(13) 0.001(13)
F2A 0.048(17) 0.041(16) 0.034(15) 0.003(14) 0.005(14) 0.030(13)
F3A 0.03(3) 0.05(3) 0.06(4) 0.01(3) 0.03(3) 0.00(3)
F4A 0.037(12) 0.024(11) 0.042(12) 0.006(9) 0.006(9) 0.000(9)
F5A 0.018(11) 0.018(11) 0.023(11) 0.012(8) 0.004(8) 0.003(8)
F6A 0.07(3) 0.09(3) 0.07(2) -0.005(19) 0.007(17) 0.005(19)
C1 0.021(4) 0.056(5) 0.032(4) 0.009(3) 0.014(3) 0.010(4)
C2 0.042(5) 0.032(4) 0.051(5) -0.002(4) 0.027(4) -0.011(4)
C3 0.023(4) 0.089(8) 0.030(4) -0.007(4) 0.013(3) -0.006(4)
C4 0.034(4) 0.029(4) 0.063(6) 0.012(3) 0.030(4) 0.025(4)
C5 0.023(4) 0.043(5) 0.048(5) -0.012(3) 0.021(4) -0.011(4)
C6 0.016(3) 0.050(5) 0.035(4) 0.005(3) 0.012(3) 0.011(4)
C7 0.022(3) 0.023(3) 0.035(4) -0.004(3) 0.012(3) 0.001(3)
C8 0.012(3) 0.023(3) 0.035(4) 0.002(2) 0.010(3) -0.001(3)
C9 0.019(3) 0.030(4) 0.036(4) 0.005(3) 0.010(3) -0.004(3)
C10 0.026(4) 0.035(4) 0.029(4) 0.005(3) 0.009(3) -0.003(3)
C11 0.013(3) 0.020(3) 0.031(4) -0.004(2) 0.010(3) 0.005(3)
C12 0.021(3) 0.017(3) 0.041(4) 0.005(3) 0.013(3) 0.006(3)
C13 0.023(4) 0.029(4) 0.035(4) -0.005(3) 0.013(3) -0.004(3)
C14 0.028(4) 0.026(4) 0.033(4) -0.001(3) 0.006(3) 0.010(3)
C15 0.024(4) 0.020(3) 0.036(4) 0.001(3) 0.010(3) 0.005(3)
C16 0.032(4) 0.023(4) 0.045(5) 0.004(3) 0.021(4) 0.008(3)
C17 0.038(5) 0.033(4) 0.054(5) -0.004(3) 0.033(4) 0.002(4)
C18 0.027(4) 0.058(6) 0.086(8) 0.024(4) 0.033(5) 0.039(5)
C19 0.027(4) 0.066(7) 0.062(6) -0.014(4) 0.018(4) 0.001(5)
C20 0.038(5) 0.043(5) 0.073(7) -0.016(4) 0.027(5) 0.002(5)
C21 0.033(5) 0.064(6) 0.063(6) -0.020(4) 0.035(5) -0.027(5)
C22 0.028(5) 0.113(10) 0.033(5) 0.006(5) 0.013(4) 0.014(5)
C23 0.034(5) 0.055(6) 0.065(6) -0.003(4) 0.032(5) 0.023(5)
C24 0.018(4) 0.045(5) 0.051(5) -0.007(3) 0.016(4) -0.006(4)
C25 0.022(4) 0.039(4) 0.052(5) 0.009(3) 0.021(4) 0.012(4)
C26 0.016(3) 0.030(4) 0.036(4) -0.001(3) 0.010(3) 0.005(3)
C27 0.018(3) 0.034(4) 0.034(4) 0.001(3) 0.013(3) 0.004(3)
C28 0.012(3) 0.035(4) 0.037(4) -0.004(3) 0.014(3) -0.003(3)
C29 0.022(4) 0.029(4) 0.039(4) 0.000(3) 0.013(3) 0.002(3)
C30 0.023(4) 0.046(5) 0.026(4) -0.008(3) 0.010(3) -0.006(3)
C31 0.012(3) 0.028(4) 0.036(4) 0.003(3) 0.014(3) -0.002(3)
C32 0.020(3) 0.022(3) 0.042(4) 0.001(3) 0.018(3) -0.006(3)
C33 0.024(4) 0.049(5) 0.034(4) -0.004(3) 0.017(3) -0.004(4)
C34 0.027(4) 0.041(4) 0.031(4) -0.008(3) 0.010(3) 0.010(3)
C35 0.014(3) 0.033(4) 0.037(4) -0.006(3) 0.011(3) 0.017(3)
C36 0.026(4) 0.038(4) 0.023(4) 0.000(3) 0.011(3) 0.007(3)
C37 0.026(4) 0.021(3) 0.034(4) -0.006(3) 0.019(3) 0.004(3)
C38 0.011(3) 0.045(4) 0.033(4) -0.009(3) 0.002(3) 0.002(3)
C39 0.018(3) 0.025(4) 0.051(5) 0.005(3) 0.014(3) 0.005(3)
C40 0.020(3) 0.035(4) 0.030(4) -0.001(3) 0.012(3) -0.012(3)
C41 0.027(4) 0.019(3) 0.042(4) -0.006(3) 0.024(3) 0.007(3)
C42 0.019(4) 0.058(5) 0.021(4) -0.001(3) 0.007(3) 0.004(3)
C43 0.018(3) 0.026(3) 0.034(4) -0.004(3) 0.016(3) -0.006(3)
C44 0.016(3) 0.028(4) 0.034(4) 0.004(3) 0.013(3) 0.004(3)
C45 0.019(3) 0.033(4) 0.036(4) -0.011(3) 0.016(3) -0.010(3)
C46 0.011(3) 0.021(3) 0.030(4) 0.000(2) 0.011(3) 0.004(3)
C47 0.011(3) 0.022(3) 0.026(3) 0.001(2) 0.007(3) -0.001(3)
C48 0.016(3) 0.026(4) 0.034(4) 0.000(3) 0.011(3) -0.005(3)
C49 0.017(3) 0.036(4) 0.030(4) -0.003(3) 0.012(3) -0.005(3)
C50 0.018(3) 0.041(4) 0.019(3) -0.004(3) 0.007(3) 0.010(3)
C51 0.012(3) 0.018(3) 0.029(4) 0.000(2) 0.009(3) 0.002(3)
C52 0.026(4) 0.020(3) 0.027(4) 0.004(3) 0.009(3) -0.001(3)
C53 0.018(3) 0.013(3) 0.035(4) -0.001(2) 0.010(3) -0.003(3)
C54 0.026(4) 0.020(3) 0.025(4) -0.001(3) 0.004(3) -0.003(3)
C55 0.023(3) 0.023(3) 0.027(4) 0.000(3) 0.008(3) 0.008(3)
C56 0.015(4) 0.077(7) 0.047(5) -0.007(4) 0.012(4) 0.001(5)
C57 0.030(4) 0.045(5) 0.072(7) 0.021(4) 0.028(4) 0.027(5)
C58 0.038(5) 0.041(5) 0.046(5) -0.011(4) 0.016(4) 0.009(4)
C59 0.032(4) 0.031(4) 0.044(5) -0.003(3) 0.024(4) -0.012(3)
C60 0.033(4) 0.044(5) 0.037(5) 0.000(4) 0.019(4) -0.003(4)
C61 0.020(4) 0.027(4) 0.072(7) -0.002(3) -0.001(4) 0.011(4)
C62 0.031(4) 0.030(4) 0.055(5) 0.000(3) -0.004(4) 0.002(4)
C63 0.018(3) 0.030(4) 0.046(5) 0.000(3) 0.008(3) 0.002(3)
C64 0.022(4) 0.037(4) 0.039(4) -0.002(3) 0.004(3) -0.004(3)
F7 0.023(2) 0.057(3) 0.076(4) 0.016(2) 0.008(2) 0.012(3)
F8 0.040(3) 0.029(3) 0.092(4) -0.006(2) 0.028(3) 0.008(3)
F9 0.041(3) 0.056(3) 0.051(3) -0.008(2) 0.020(2) -0.014(3)
F10 0.039(3) 0.088(4) 0.049(3) 0.000(3) 0.008(3) 0.024(3)
F11 0.038(3) 0.067(4) 0.089(4) 0.002(3) 0.020(3) -0.042(3)
F12 0.019(2) 0.075(4) 0.062(3) -0.009(2) -0.003(2) -0.013(3)
Fe2 0.0136(5) 0.0266(5) 0.0289(5) 0.0000(4) 0.0084(4) 0.0010(4)
Fe1 0.0151(5) 0.0331(6) 0.0300(6) 0.0005(4) 0.0078(4) 0.0029(4)
Fe4 0.0135(5) 0.0309(5) 0.0296(6) -0.0009(4) 0.0087(4) 0.0005(4)
Fe3 0.0127(4) 0.0220(5) 0.0244(5) -0.0012(3) 0.0072(4) 0.0013(4)
Fe6 0.0123(4) 0.0158(4) 0.0261(5) -0.0005(3) 0.0070(4) -0.0004(4)
Fe5 0.0123(5) 0.0306(5) 0.0250(5) -0.0015(4) 0.0059(4) -0.0005(4)
N2 0.017(3) 0.018(3) 0.036(3) -0.001(2) -0.004(2) -0.005(2)
S1 0.0234(9) 0.0245(9) 0.0434(11) 0.0062(7) -0.0079(8) -0.0054(8)
S2 0.0225(9) 0.0338(10) 0.0348(10) 0.0048(7) -0.0041(8) -0.0035(8)
S3 0.0188(8) 0.0284(9) 0.0301(9) 0.0022(6) -0.0033(7) -0.0013(7)
S4 0.0189(8) 0.0217(8) 0.0314(9) 0.0030(6) -0.0024(7) -0.0051(7)
O5 0.026(3) 0.027(3) 0.048(3) 0.003(2) 0.004(2) 0.013(2)
O6 0.036(3) 0.038(3) 0.043(3) 0.007(2) -0.013(3) -0.013(3)
O7 0.021(3) 0.032(3) 0.056(4) 0.002(2) -0.002(2) -0.023(3)
O8 0.032(3) 0.048(4) 0.053(4) 0.006(3) -0.008(3) 0.018(3)

loop_
_atom_type_symbol
_atom_type_description
_atom_type_scat_dispersion_real
_atom_type_scat_dispersion_imag
_atom_type_scat_source
C C 0.0033 0.0016 'International Tables Vol C Tables 4.2.6.8 and 6.1.1.4'
H H 0.0000 0.0000 'International Tables Vol C Tables 4.2.6.8 and 6.1.1.4'
F F 0.0171 0.0103 'International Tables Vol C Tables 4.2.6.8 and 6.1.1.4'
Fe Fe 0.3463 0.8444 'International Tables Vol C Tables 4.2.6.8 and 6.1.1.4'
N N 0.0061 0.0033 'International Tables Vol C Tables 4.2.6.8 and 6.1.1.4'
S S 0.1246 0.1234 'International Tables Vol C Tables 4.2.6.8 and 6.1.1.4'
O O 0.0106 0.0060 'International Tables Vol C Tables 4.2.6.8 and 6.1.1.4'

loop_
_geom_angle_atom_site_label_1
_geom_angle_atom_site_label_2
_geom_angle_atom_site_label_3
_geom_angle_site_symmetry_1
_geom_angle_site_symmetry_3
_geom_angle
_geom_angle_publ_flag
F15 C65 F14 . . 112.1(9) ?
F13A C65 F14A . . 108.(2) ?
F15 C65 F13 . . 106.8(8) ?
F14 C65 F13 . . 107.5(7) ?
F13A C65 F15A . . 97.4(17) ?
F14A C65 F15A . . 88.6(18) ?
F13A C65 S5 . . 133.6(13) ?
F15 C65 S5 . . 111.2(6) ?
F14 C65 S5 . . 112.2(7) ?
F14A C65 S5 . . 111.4(17) ?
F13 C65 S5 . . 106.8(6) ?
F15A C65 S5 . . 107.0(9) ?
F17A C66 F18A . . 114.(3) ?
F16 C66 F18 . . 108.5(8) ?
F17A C66 F16A . . 106.(3) ?
F18A C66 F16A . . 111.(3) ?
F16 C66 F17 . . 107.7(8) ?
F18 C66 F17 . . 107.4(7) ?
F17A C66 S6 . . 106.(2) ?
F18A C66 S6 . . 108.5(14) ?
F16 C66 S6 . . 111.7(6) ?
F18 C66 S6 . . 108.8(6) ?
F16A C66 S6 . . 112.(3) ?
F17 C66 S6 . . 112.5(6) ?
O9A S5 O10A . . 126.(2) ?
O9 S5 O10 . . 116.3(5) ?
O9 S5 N3 . . 116.9(4) ?
O10 S5 N3 . . 107.0(4) ?
O9A S5 N3A . . 108.0(19) ?
O10A S5 N3A . . 119.0(19) ?
O9A S5 C65 . . 90.1(16) ?
O10A S5 C65 . . 110.0(14) ?
O9 S5 C65 . . 107.5(4) ?
O10 S5 C65 . . 104.2(4) ?
N3 S5 C65 . . 103.4(4) ?
N3A S5 C65 . . 95.4(12) ?
O11 S6 O12 . . 121.5(5) ?
O11 S6 N3 . . 119.9(4) ?
O12 S6 N3 . . 103.3(4) ?
O12A S6 O11A . . 111.5(19) ?
O12A S6 N3A . . 125.0(19) ?
O11A S6 N3A . . 91.2(15) ?
O12A S6 C66 . . 118.5(15) ?
O11 S6 C66 . . 105.5(4) ?
O12 S6 C66 . . 102.4(4) ?
N3 S6 C66 . . 101.0(4) ?
O11A S6 C66 . . 101.0(12) ?
N3A S6 C66 . . 104.1(11) ?
S5 N3 S6 . . 121.8(4) ?
S5 N3A S6 . . 113.8(17) ?
S1 N1 S2 . . 124.3(4) ?
S1 N1A S2 . . 110.(3) ?
C2 C1 C5 . . 108.7(7) ?
C2 C1 Fe2 . . 69.7(4) ?
C5 C1 Fe2 . . 69.7(4) ?
C2 C1 H1 . . 125.7 ?
C5 C1 H1 . . 125.7 ?
Fe2 C1 H1 . . 125.7 ?
C3 C2 C1 . . 108.1(8) ?
C3 C2 Fe2 . . 69.6(5) ?
C1 C2 Fe2 . . 70.3(4) ?
C3 C2 H2 . . 125.9 ?
C1 C2 H2 . . 125.9 ?
Fe2 C2 H2 . . 125.9 ?
C2 C3 C4 . . 108.3(7) ?
C2 C3 Fe2 . . 70.5(5) ?
C4 C3 Fe2 . . 70.0(5) ?
C2 C3 H3 . . 125.9 ?
C4 C3 H3 . . 125.9 ?
Fe2 C3 H3 . . 125.9 ?
C5 C4 C3 . . 107.6(7) ?
C5 C4 Fe2 . . 70.0(4) ?
C3 C4 Fe2 . . 69.2(4) ?
C5 C4 H4 . . 126.2 ?
C3 C4 H4 . . 126.2 ?
Fe2 C4 H4 . . 126.2 ?
C4 C5 C1 . . 107.3(7) ?
C4 C5 Fe2 . . 69.7(4) ?
C1 C5 Fe2 . . 70.0(4) ?
C4 C5 H5 . . 126.3 ?
C1 C5 H5 . . 126.3 ?
Fe2 C5 H5 . . 126.3 ?
C10 C6 C7 . . 108.4(7) ?
C10 C6 Fe2 . . 69.8(4) ?
C7 C6 Fe2 . . 69.0(4) ?
C10 C6 H6 . . 125.8 ?
C7 C6 H6 . . 125.8 ?
Fe2 C6 H6 . . 125.8 ?
C6 C7 C8 . . 107.7(6) ?
C6 C7 Fe2 . . 70.3(4) ?
C8 C7 Fe2 . . 69.9(4) ?
C6 C7 H7 . . 126.2 ?
C8 C7 H7 . . 126.2 ?
Fe2 C7 H7 . . 126.2 ?
C7 C8 C9 . . 107.5(6) ?
C7 C8 C11 . . 127.4(6) ?
C9 C8 C11 . . 124.9(6) ?
C7 C8 Fe2 . . 68.9(4) ?
C9 C8 Fe2 . . 69.6(4) ?
C11 C8 Fe2 . . 122.5(5) ?
C10 C9 C8 . . 107.1(6) ?
C10 C9 Fe2 . . 69.7(4) ?
C8 C9 Fe2 . . 69.2(4) ?
C10 C9 H9 . . 126.4 ?
C8 C9 H9 . . 126.4 ?
Fe2 C9 H9 . . 126.4 ?
C6 C10 C9 . . 109.3(7) ?
C6 C10 Fe2 . . 70.1(4) ?
C9 C10 Fe2 . . 69.9(4) ?
C6 C10 H10 . . 125.3 ?
C9 C10 H10 . . 125.3 ?
Fe2 C10 H10 . . 125.3 ?
C15 C11 C12 . . 106.6(6) ?
C15 C11 C8 . . 128.2(6) ?
C12 C11 C8 . . 124.8(6) ?
C15 C11 Fe1 . . 68.0(4) ?
C12 C11 Fe1 . . 67.7(4) ?
C8 C11 Fe1 . . 123.9(5) ?
C11 C12 C13 . . 108.8(6) ?
C11 C12 Fe1 . . 72.6(4) ?
C13 C12 Fe1 . . 68.8(4) ?
C11 C12 H12 . . 125.6 ?
C13 C12 H12 . . 125.6 ?
Fe1 C12 H12 . . 125.6 ?
C14 C13 C12 . . 106.4(6) ?
C14 C13 Fe1 . . 69.4(4) ?
C12 C13 Fe1 . . 70.6(4) ?
C14 C13 H13 . . 126.8 ?
C12 C13 H13 . . 126.8 ?
Fe1 C13 H13 . . 126.8 ?
C15 C14 C13 . . 109.0(6) ?
C15 C14 Fe1 . . 71.4(4) ?
C13 C14 Fe1 . . 70.0(4) ?
C15 C14 H14 . . 125.5 ?
C13 C14 H14 . . 125.5 ?
Fe1 C14 H14 . . 125.5 ?
C14 C15 C11 . . 109.1(6) ?
C14 C15 Fe1 . . 68.8(4) ?
C11 C15 Fe1 . . 72.8(4) ?
C14 C15 H15 . . 125.4 ?
C11 C15 H15 . . 125.4 ?
Fe1 C15 H15 . . 125.4 ?
C20 C16 C17 . . 111.1(8) ?
C20 C16 Fe1 . . 72.5(5) ?
C17 C16 Fe1 . . 69.7(4) ?
C20 C16 H16 . . 124.4 ?
C17 C16 H16 . . 124.4 ?
Fe1 C16 H16 . . 124.4 ?
C16 C17 C18 . . 104.7(8) ?
C16 C17 Fe1 . . 70.6(5) ?
C18 C17 Fe1 . . 68.3(5) ?
C16 C17 H17 . . 127.6 ?
C18 C17 H17 . . 127.6 ?
Fe1 C17 H17 . . 127.6 ?
C19 C18 C17 . . 103.8(7) ?
C19 C18 Fe1 . . 70.6(5) ?
C17 C18 Fe1 . . 69.5(4) ?
C19 C18 H18 . . 128.0 ?
C17 C18 H18 . . 128.0 ?
Fe1 C18 H18 . . 128.0 ?
C20 C19 C18 . . 110.4(9) ?
C20 C19 Fe1 . . 72.6(5) ?
C18 C19 Fe1 . . 68.9(5) ?
C20 C19 H19 . . 124.8 ?
C18 C19 H19 . . 124.8 ?
Fe1 C19 H19 . . 124.8 ?
C16 C20 C19 . . 109.9(9) ?
C16 C20 Fe1 . . 70.5(5) ?
C19 C20 Fe1 . . 70.1(5) ?
C16 C20 H20 . . 125.1 ?
C19 C20 H20 . . 125.1 ?
Fe1 C20 H20 . . 125.1 ?
C22 C21 C25 . . 107.9(8) ?
C22 C21 Fe4 . . 69.5(5) ?
C25 C21 Fe4 . . 70.2(5) ?
C22 C21 H21 . . 126.1 ?
C25 C21 H21 . . 126.1 ?
Fe4 C21 H21 . . 126.1 ?
C23 C22 C21 . . 109.1(8) ?
C23 C22 Fe4 . . 71.1(5) ?
C21 C22 Fe4 . . 70.2(5) ?
C23 C22 H22 . . 125.5 ?
C21 C22 H22 . . 125.5 ?
Fe4 C22 H22 . . 125.5 ?
C22 C23 C24 . . 107.9(9) ?
C22 C23 Fe4 . . 69.0(5) ?
C24 C23 Fe4 . . 70.2(5) ?
C22 C23 H23 . . 126.1 ?
C24 C23 H23 . . 126.1 ?
Fe4 C23 H23 . . 126.1 ?
C23 C24 C25 . . 109.7(8) ?
C23 C24 Fe4 . . 70.1(4) ?
C25 C24 Fe4 . . 69.9(4) ?
C23 C24 H24 . . 125.1 ?
C25 C24 H24 . . 125.1 ?
Fe4 C24 H24 . . 125.1 ?
C24 C25 C21 . . 105.4(8) ?
C24 C25 Fe4 . . 69.7(4) ?
C21 C25 Fe4 . . 68.5(4) ?
C24 C25 H25 . . 127.3 ?
C21 C25 H25 . . 127.3 ?
Fe4 C25 H25 . . 127.3 ?
C30 C26 C27 . . 107.9(7) ?
C30 C26 Fe4 . . 69.3(4) ?
C27 C26 Fe4 . . 68.8(4) ?
C30 C26 H26 . . 126.0 ?
C27 C26 H26 . . 126.0 ?
Fe4 C26 H26 . . 126.0 ?
C26 C27 C28 . . 107.8(6) ?
C26 C27 Fe4 . . 70.5(4) ?
C28 C27 Fe4 . . 69.4(4) ?
C26 C27 H27 . . 126.1 ?
C28 C27 H27 . . 126.1 ?
Fe4 C27 H27 . . 126.1 ?
C29 C28 C31 . . 126.8(7) ?
C29 C28 C27 . . 106.9(6) ?
C31 C28 C27 . . 126.0(7) ?
C29 C28 Fe4 . . 69.1(4) ?
C31 C28 Fe4 . . 121.9(5) ?
C27 C28 Fe4 . . 69.2(4) ?
C30 C29 C28 . . 108.3(7) ?
C30 C29 Fe4 . . 70.3(4) ?
C28 C29 Fe4 . . 69.7(4) ?
C30 C29 H29 . . 125.9 ?
C28 C29 H29 . . 125.9 ?
Fe4 C29 H29 . . 125.9 ?
C29 C30 C26 . . 109.1(7) ?
C29 C30 Fe4 . . 69.4(4) ?
C26 C30 Fe4 . . 70.6(4) ?
C29 C30 H30 . . 125.4 ?
C26 C30 H30 . . 125.4 ?
Fe4 C30 H30 . . 125.4 ?
C32 C31 C28 . . 126.3(7) ?
C32 C31 C35 . . 107.7(6) ?
C28 C31 C35 . . 125.6(7) ?
C32 C31 Fe3 . . 68.1(4) ?
C28 C31 Fe3 . . 124.2(5) ?
C35 C31 Fe3 . . 67.7(4) ?
C31 C32 C33 . . 108.0(6) ?
C31 C32 Fe3 . . 72.6(4) ?
C33 C32 Fe3 . . 68.2(4) ?
C31 C32 H32 . . 126.0 ?
C33 C32 H32 . . 126.0 ?
Fe3 C32 H32 . . 126.0 ?
C34 C33 C32 . . 107.7(7) ?
C34 C33 Fe3 . . 69.3(4) ?
C32 C33 Fe3 . . 71.4(4) ?
C34 C33 H33 . . 126.1 ?
C32 C33 H33 . . 126.1 ?
Fe3 C33 H33 . . 126.1 ?
C33 C34 C35 . . 109.1(7) ?
C33 C34 Fe3 . . 70.2(4) ?
C35 C34 Fe3 . . 71.7(4) ?
C33 C34 H34 . . 125.4 ?
C35 C34 H34 . . 125.4 ?
Fe3 C34 H34 . . 125.4 ?
C34 C35 C31 . . 107.3(7) ?
C34 C35 Fe3 . . 67.9(4) ?
C31 C35 Fe3 . . 72.6(4) ?
C34 C35 H35 . . 126.4 ?
C31 C35 H35 . . 126.4 ?
Fe3 C35 H35 . . 126.4 ?
C37 C36 C40 . . 108.0(6) ?
C37 C36 Fe3 . . 71.1(4) ?
C40 C36 Fe3 . . 69.1(4) ?
C37 C36 H36 . . 126.0 ?
C40 C36 H36 . . 126.0 ?
Fe3 C36 H36 . . 126.0 ?
C36 C37 C38 . . 108.3(6) ?
C36 C37 Fe3 . . 69.6(4) ?
C38 C37 Fe3 . . 69.9(4) ?
C36 C37 H37 . . 125.9 ?
C38 C37 H37 . . 125.9 ?
Fe3 C37 H37 . . 125.9 ?
C37 C38 C39 . . 107.0(6) ?
C37 C38 Fe3 . . 70.8(4) ?
C39 C38 Fe3 . . 68.3(4) ?
C37 C38 H38 . . 126.5 ?
C39 C38 H38 . . 126.5 ?
Fe3 C38 H38 . . 126.5 ?
C40 C39 C38 . . 109.4(6) ?
C40 C39 Fe3 . . 70.7(4) ?
C38 C39 Fe3 . . 71.7(4) ?
C40 C39 H39 . . 125.3 ?
C38 C39 H39 . . 125.3 ?
Fe3 C39 H39 . . 125.3 ?
C39 C40 C36 . . 107.3(6) ?
C39 C40 Fe3 . . 69.7(4) ?
C36 C40 Fe3 . . 70.7(4) ?
C39 C40 H40 . . 126.3 ?
C36 C40 H40 . . 126.3 ?
Fe3 C40 H40 . . 126.3 ?
C45 C41 C42 . . 108.6(6) ?
C45 C41 Fe6 . . 70.5(4) ?
C42 C41 Fe6 . . 69.5(4) ?
C45 C41 H41 . . 125.7 ?
C42 C41 H41 . . 125.7 ?
Fe6 C41 H41 . . 125.7 ?
C41 C42 C43 . . 107.9(6) ?
C41 C42 Fe6 . . 69.9(4) ?
C43 C42 Fe6 . . 70.0(4) ?
C41 C42 H42 . . 126.1 ?
C43 C42 H42 . . 126.1 ?
Fe6 C42 H42 . . 126.1 ?
C44 C43 C42 . . 106.4(6) ?
C44 C43 Fe6 . . 69.3(4) ?
C42 C43 Fe6 . . 69.1(4) ?
C44 C43 H43 . . 126.8 ?
C42 C43 H43 . . 126.8 ?
Fe6 C43 H43 . . 126.8 ?
C45 C44 C43 . . 109.8(6) ?
C45 C44 Fe6 . . 70.8(4) ?
C43 C44 Fe6 . . 70.2(4) ?
C45 C44 H44 . . 125.1 ?
C43 C44 H44 . . 125.1 ?
Fe6 C44 H44 . . 125.1 ?
C44 C45 C41 . . 107.3(6) ?
C44 C45 Fe6 . . 69.2(4) ?
C41 C45 Fe6 . . 69.4(4) ?
C44 C45 H45 . . 126.3 ?
C41 C45 H45 . . 126.3 ?
Fe6 C45 H45 . . 126.3 ?
C47 C46 C50 . . 108.4(6) ?
C47 C46 Fe6 . . 69.4(4) ?
C50 C46 Fe6 . . 70.1(4) ?
C47 C46 H46 . . 125.8 ?
C50 C46 H46 . . 125.8 ?
Fe6 C46 H46 . . 125.8 ?
C46 C47 C51 . . 127.0(6) ?
C46 C47 C48 . . 106.8(6) ?
C51 C47 C48 . . 126.1(6) ?
C46 C47 Fe6 . . 69.7(3) ?
C51 C47 Fe6 . . 123.4(5) ?
C48 C47 Fe6 . . 69.3(4) ?
C49 C48 C47 . . 108.5(6) ?
C49 C48 Fe6 . . 70.2(4) ?
C47 C48 Fe6 . . 69.3(4) ?
C49 C48 H48 . . 125.8 ?
C47 C48 H48 . . 125.8 ?
Fe6 C48 H48 . . 125.8 ?
C48 C49 C50 . . 108.4(6) ?
C48 C49 Fe6 . . 69.5(4) ?
C50 C49 Fe6 . . 70.0(4) ?
C48 C49 H49 . . 125.8 ?
C50 C49 H49 . . 125.8 ?
Fe6 C49 H49 . . 125.8 ?
C49 C50 C46 . . 108.0(6) ?
C49 C50 Fe6 . . 69.6(4) ?
C46 C50 Fe6 . . 69.2(4) ?
C49 C50 H50 . . 126.0 ?
C46 C50 H50 . . 126.0 ?
Fe6 C50 H50 . . 126.0 ?
C53 C51 C47 . . 127.9(6) ?
C53 C51 C52 . . 106.1(6) ?
C47 C51 C52 . . 126.0(6) ?
C53 C51 Fe5 . . 67.6(4) ?
C47 C51 Fe5 . . 126.0(5) ?
C52 C51 Fe5 . . 68.5(4) ?
C54 C52 C51 . . 108.6(6) ?
C54 C52 Fe5 . . 68.4(4) ?
C51 C52 Fe5 . . 71.5(4) ?
C54 C52 H52 . . 125.7 ?
C51 C52 H52 . . 125.7 ?
Fe5 C52 H52 . . 125.7 ?
C55 C53 C51 . . 110.1(6) ?
C55 C53 Fe5 . . 69.4(4) ?
C51 C53 Fe5 . . 73.0(4) ?
C55 C53 H53 . . 124.9 ?
C51 C53 H53 . . 124.9 ?
Fe5 C53 H53 . . 124.9 ?
C52 C54 C55 . . 107.4(6) ?
C52 C54 Fe5 . . 71.3(4) ?
C55 C54 Fe5 . . 69.4(4) ?
C52 C54 H54 . . 126.3 ?
C55 C54 H54 . . 126.3 ?
Fe5 C54 H54 . . 126.3 ?
C53 C55 C54 . . 107.7(6) ?
C53 C55 Fe5 . . 70.4(4) ?
C54 C55 Fe5 . . 69.8(4) ?
C53 C55 H55 . . 126.1 ?
C54 C55 H55 . . 126.1 ?
Fe5 C55 H55 . . 126.1 ?
C58 C56 C57 . . 110.9(8) ?
C58 C56 Fe5 . . 72.5(5) ?
C57 C56 Fe5 . . 68.7(5) ?
C58 C56 H56 . . 124.5 ?
C57 C56 H56 . . 124.5 ?
Fe5 C56 H56 . . 124.5 ?
C56 C57 C59 . . 104.3(7) ?
C56 C57 Fe5 . . 71.4(5) ?
C59 C57 Fe5 . . 69.0(4) ?
C56 C57 H57 . . 127.7 ?
C59 C57 H57 . . 127.7 ?
Fe5 C57 H57 . . 127.7 ?
C60 C58 C56 . . 108.3(9) ?
C60 C58 Fe5 . . 69.9(5) ?
C56 C58 Fe5 . . 70.2(5) ?
C60 C58 H58 . . 125.9 ?
C56 C58 H58 . . 125.9 ?
Fe5 C58 H58 . . 125.9 ?
C60 C59 C57 . . 104.8(7) ?
C60 C59 Fe5 . . 71.4(4) ?
C57 C59 Fe5 . . 69.1(4) ?
C60 C59 H59 . . 127.5 ?
C57 C59 H59 . . 127.5 ?
Fe5 C59 H59 . . 127.5 ?
C58 C60 C59 . . 111.6(8) ?
C58 C60 Fe5 . . 72.8(5) ?
C59 C60 Fe5 . . 69.1(5) ?
C58 C60 H60 . . 124.2 ?
C59 C60 H60 . . 124.2 ?
Fe5 C60 H60 . . 124.2 ?
F3A C61 F2A . . 137.(4) ?
F2 C61 F1 . . 109.3(7) ?
F2 C61 F3 . . 105.9(8) ?
F1 C61 F3 . . 104.7(8) ?
F3A C61 F1A . . 108.(4) ?
F2A C61 F1A . . 95.(3) ?
F3A C61 S1 . . 116.(3) ?
F2A C61 S1 . . 99.(2) ?
F2 C61 S1 . . 114.0(7) ?
F1 C61 S1 . . 110.8(7) ?
F3 C61 S1 . . 111.7(5) ?
F1A C61 S1 . . 90.5(14) ?
F6 C62 F4 . . 111.2(8) ?
F6 C62 F5 . . 107.5(8) ?
F4 C62 F5 . . 108.2(9) ?
F5A C62 F6A . . 105.(3) ?
F5A C62 F4A . . 106.(2) ?
F6A C62 F4A . . 101.(3) ?
F5A C62 S2 . . 113.0(19) ?
F6 C62 S2 . . 110.1(7) ?
F4 C62 S2 . . 109.9(6) ?
F5 C62 S2 . . 110.0(6) ?
F6A C62 S2 . . 110.(3) ?
F4A C62 S2 . . 120.7(17) ?
F9 C63 F7 . . 108.4(7) ?
F9 C63 F8 . . 108.2(7) ?
F7 C63 F8 . . 108.5(6) ?
F9 C63 S3 . . 111.4(5) ?
F7 C63 S3 . . 109.0(6) ?
F8 C63 S3 . . 111.2(5) ?
F10 C64 F12 . . 108.4(7) ?
F10 C64 F11 . . 109.5(7) ?
F12 C64 F11 . . 107.1(6) ?
F10 C64 S4 . . 111.7(5) ?
F12 C64 S4 . . 109.4(6) ?
F11 C64 S4 . . 110.5(6) ?
C7 Fe2 C3 . . 119.3(3) ?
C7 Fe2 C8 . . 41.2(3) ?
C3 Fe2 C8 . . 108.1(3) ?
C7 Fe2 C10 . . 68.3(3) ?
C3 Fe2 C10 . . 165.1(4) ?
C8 Fe2 C10 . . 68.3(3) ?
C7 Fe2 C6 . . 40.7(3) ?
C3 Fe2 C6 . . 153.6(4) ?
C8 Fe2 C6 . . 68.5(3) ?
C10 Fe2 C6 . . 40.1(3) ?
C7 Fe2 C9 . . 69.2(3) ?
C3 Fe2 C9 . . 127.5(4) ?
C8 Fe2 C9 . . 41.2(3) ?
C10 Fe2 C9 . . 40.4(3) ?
C6 Fe2 C9 . . 68.2(3) ?
C7 Fe2 C4 . . 154.2(3) ?
C3 Fe2 C4 . . 40.8(4) ?
C8 Fe2 C4 . . 119.8(3) ?
C10 Fe2 C4 . . 127.2(3) ?
C6 Fe2 C4 . . 164.0(4) ?
C9 Fe2 C4 . . 108.1(3) ?
C7 Fe2 C2 . . 107.7(3) ?
C3 Fe2 C2 . . 39.9(4) ?
C8 Fe2 C2 . . 126.8(3) ?
C10 Fe2 C2 . . 153.7(3) ?
C6 Fe2 C2 . . 119.8(3) ?
C9 Fe2 C2 . . 164.8(3) ?
C4 Fe2 C2 . . 67.8(3) ?
C7 Fe2 C5 . . 163.7(3) ?
C3 Fe2 C5 . . 68.1(3) ?
C8 Fe2 C5 . . 154.0(3) ?
C10 Fe2 C5 . . 108.3(3) ?
C6 Fe2 C5 . . 126.7(3) ?
C9 Fe2 C5 . . 119.3(3) ?
C4 Fe2 C5 . . 40.3(3) ?
C2 Fe2 C5 . . 67.8(3) ?
C7 Fe2 C1 . . 126.4(3) ?
C3 Fe2 C1 . . 67.1(3) ?
C8 Fe2 C1 . . 164.0(3) ?
C10 Fe2 C1 . . 120.2(3) ?
C6 Fe2 C1 . . 108.5(3) ?
C9 Fe2 C1 . . 153.7(3) ?
C4 Fe2 C1 . . 67.4(3) ?
C2 Fe2 C1 . . 39.9(3) ?
C5 Fe2 C1 . . 40.3(3) ?
C14 Fe1 C13 . . 40.6(3) ?
C14 Fe1 C18 . . 108.9(3) ?
C13 Fe1 C18 . . 129.0(4) ?
C14 Fe1 C17 . . 133.4(3) ?
C13 Fe1 C17 . . 170.6(3) ?
C18 Fe1 C17 . . 42.2(4) ?
C14 Fe1 C12 . . 67.4(3) ?
C13 Fe1 C12 . . 40.6(3) ?
C18 Fe1 C12 . . 167.6(4) ?
C17 Fe1 C12 . . 148.6(3) ?
C14 Fe1 C19 . . 118.2(4) ?
C13 Fe1 C19 . . 108.1(4) ?
C18 Fe1 C19 . . 40.5(4) ?
C17 Fe1 C19 . . 67.2(4) ?
C12 Fe1 C19 . . 129.6(4) ?
C14 Fe1 C15 . . 39.8(3) ?
C13 Fe1 C15 . . 67.7(3) ?
C18 Fe1 C15 . . 118.7(3) ?
C17 Fe1 C15 . . 112.3(3) ?
C12 Fe1 C15 . . 66.7(3) ?
C19 Fe1 C15 . . 151.3(4) ?
C14 Fe1 C16 . . 172.7(3) ?
C13 Fe1 C16 . . 146.6(3) ?
C18 Fe1 C16 . . 67.3(3) ?
C17 Fe1 C16 . . 39.7(3) ?
C12 Fe1 C16 . . 117.6(3) ?
C19 Fe1 C16 . . 63.4(4) ?
C15 Fe1 C16 . . 135.7(3) ?
C14 Fe1 C20 . . 148.3(4) ?
C13 Fe1 C20 . . 116.1(3) ?
C18 Fe1 C20 . . 66.3(4) ?
C17 Fe1 C20 . . 65.5(4) ?
C12 Fe1 C20 . . 110.1(3) ?
C19 Fe1 C20 . . 37.3(4) ?
C15 Fe1 C20 . . 170.8(4) ?
C16 Fe1 C20 . . 37.1(3) ?
C14 Fe1 C11 . . 66.5(3) ?
C13 Fe1 C11 . . 67.5(3) ?
C18 Fe1 C11 . . 151.2(4) ?
C17 Fe1 C11 . . 118.9(3) ?
C12 Fe1 C11 . . 39.7(3) ?
C19 Fe1 C11 . . 167.7(4) ?
C15 Fe1 C11 . . 39.2(2) ?
C16 Fe1 C11 . . 113.5(3) ?
C20 Fe1 C11 . . 133.0(3) ?
C22 Fe4 C21 . . 40.3(4) ?
C22 Fe4 C29 . . 119.2(4) ?
C21 Fe4 C29 . . 153.2(4) ?
C22 Fe4 C27 . . 128.0(4) ?
C21 Fe4 C27 . . 108.0(3) ?
C29 Fe4 C27 . . 69.1(3) ?
C22 Fe4 C28 . . 108.1(3) ?
C21 Fe4 C28 . . 118.8(3) ?
C29 Fe4 C28 . . 41.2(3) ?
C27 Fe4 C28 . . 41.3(3) ?
C22 Fe4 C30 . . 152.9(4) ?
C21 Fe4 C30 . . 165.3(4) ?
C29 Fe4 C30 . . 40.3(3) ?
C27 Fe4 C30 . . 68.3(3) ?
C28 Fe4 C30 . . 68.5(3) ?
C22 Fe4 C23 . . 39.9(4) ?
C21 Fe4 C23 . . 67.6(4) ?
C29 Fe4 C23 . . 108.2(3) ?
C27 Fe4 C23 . . 165.5(4) ?
C28 Fe4 C23 . . 127.4(3) ?
C30 Fe4 C23 . . 119.4(4) ?
C22 Fe4 C24 . . 67.0(4) ?
C21 Fe4 C24 . . 67.7(3) ?
C29 Fe4 C24 . . 127.0(3) ?
C27 Fe4 C24 . . 153.1(3) ?
C28 Fe4 C24 . . 164.6(3) ?
C30 Fe4 C24 . . 108.7(3) ?
C23 Fe4 C24 . . 39.7(3) ?
C22 Fe4 C25 . . 68.6(4) ?
C21 Fe4 C25 . . 41.4(4) ?
C29 Fe4 C25 . . 164.0(3) ?
C27 Fe4 C25 . . 118.6(3) ?
C28 Fe4 C25 . . 153.4(3) ?
C30 Fe4 C25 . . 126.7(3) ?
C23 Fe4 C25 . . 68.0(3) ?
C24 Fe4 C25 . . 40.3(3) ?
C22 Fe4 C26 . . 165.9(4) ?
C21 Fe4 C26 . . 128.1(4) ?
C29 Fe4 C26 . . 68.1(3) ?
C27 Fe4 C26 . . 40.7(3) ?
C28 Fe4 C26 . . 68.7(3) ?
C30 Fe4 C26 . . 40.1(3) ?
C23 Fe4 C26 . . 152.7(4) ?
C24 Fe4 C26 . . 119.6(3) ?
C25 Fe4 C26 . . 107.7(3) ?
C34 Fe3 C33 . . 40.5(3) ?
C34 Fe3 C39 . . 108.9(3) ?
C33 Fe3 C39 . . 131.4(3) ?
C34 Fe3 C40 . . 131.9(3) ?
C33 Fe3 C40 . . 169.9(3) ?
C39 Fe3 C40 . . 39.5(3) ?
C34 Fe3 C35 . . 40.3(3) ?
C33 Fe3 C35 . . 67.9(3) ?
C39 Fe3 C35 . . 116.2(3) ?
C40 Fe3 C35 . . 110.3(3) ?
C34 Fe3 C36 . . 171.6(3) ?
C33 Fe3 C36 . . 147.8(3) ?
C39 Fe3 C36 . . 66.6(3) ?
C40 Fe3 C36 . . 40.2(3) ?
C35 Fe3 C36 . . 134.1(3) ?
C34 Fe3 C32 . . 67.6(3) ?
C33 Fe3 C32 . . 40.4(3) ?
C39 Fe3 C32 . . 170.6(3) ?
C40 Fe3 C32 . . 149.1(3) ?
C35 Fe3 C32 . . 67.3(3) ?
C36 Fe3 C32 . . 118.0(3) ?
C34 Fe3 C38 . . 115.3(3) ?
C33 Fe3 C38 . . 108.8(3) ?
C39 Fe3 C38 . . 40.0(3) ?
C40 Fe3 C38 . . 66.9(3) ?
C35 Fe3 C38 . . 147.0(3) ?
C36 Fe3 C38 . . 66.3(3) ?
C32 Fe3 C38 . . 132.6(3) ?
C34 Fe3 C37 . . 146.8(3) ?
C33 Fe3 C37 . . 116.2(3) ?
C39 Fe3 C37 . . 66.4(3) ?
C40 Fe3 C37 . . 66.8(3) ?
C35 Fe3 C37 . . 172.5(3) ?
C36 Fe3 C37 . . 39.3(3) ?
C32 Fe3 C37 . . 111.4(3) ?
C38 Fe3 C37 . . 39.3(3) ?
C34 Fe3 C31 . . 66.7(3) ?
C33 Fe3 C31 . . 66.8(3) ?
C39 Fe3 C31 . . 148.5(3) ?
C40 Fe3 C31 . . 118.7(3) ?
C35 Fe3 C31 . . 39.6(3) ?
C36 Fe3 C31 . . 113.1(3) ?
C32 Fe3 C31 . . 39.3(3) ?
C38 Fe3 C31 . . 171.3(3) ?
C37 Fe3 C31 . . 134.8(3) ?
C47 Fe6 C48 . . 41.4(3) ?
C47 Fe6 C46 . . 40.9(2) ?
C48 Fe6 C46 . . 68.7(3) ?
C47 Fe6 C44 . . 151.8(3) ?
C48 Fe6 C44 . . 165.8(3) ?
C46 Fe6 C44 . . 118.5(3) ?
C47 Fe6 C42 . . 107.7(3) ?
C48 Fe6 C42 . . 118.7(3) ?
C46 Fe6 C42 . . 128.1(3) ?
C44 Fe6 C42 . . 67.8(3) ?
C47 Fe6 C49 . . 69.0(3) ?
C48 Fe6 C49 . . 40.4(3) ?
C46 Fe6 C49 . . 68.4(3) ?
C44 Fe6 C49 . . 128.3(3) ?
C42 Fe6 C49 . . 152.1(3) ?
C47 Fe6 C41 . . 128.6(3) ?
C48 Fe6 C41 . . 108.7(3) ?
C46 Fe6 C41 . . 166.6(3) ?
C44 Fe6 C41 . . 67.2(3) ?
C42 Fe6 C41 . . 40.6(3) ?
C49 Fe6 C41 . . 118.7(3) ?
C47 Fe6 C50 . . 68.8(3) ?
C48 Fe6 C50 . . 68.1(3) ?
C46 Fe6 C50 . . 40.7(3) ?
C44 Fe6 C50 . . 108.5(3) ?
C42 Fe6 C50 . . 166.3(3) ?
C49 Fe6 C50 . . 40.4(3) ?
C41 Fe6 C50 . . 151.7(3) ?
C47 Fe6 C43 . . 117.6(3) ?
C48 Fe6 C43 . . 152.4(3) ?
C46 Fe6 C43 . . 107.6(3) ?
C44 Fe6 C43 . . 40.5(3) ?
C42 Fe6 C43 . . 40.8(3) ?
C49 Fe6 C43 . . 165.8(3) ?
C41 Fe6 C43 . . 68.3(3) ?
C50 Fe6 C43 . . 127.9(3) ?
C47 Fe6 C45 . . 166.5(3) ?
C48 Fe6 C45 . . 128.3(3) ?
C46 Fe6 C45 . . 151.7(3) ?
C44 Fe6 C45 . . 39.9(3) ?
C42 Fe6 C45 . . 68.0(3) ?
C49 Fe6 C45 . . 108.5(3) ?
C41 Fe6 C45 . . 40.1(3) ?
C50 Fe6 C45 . . 118.4(3) ?
C43 Fe6 C45 . . 68.1(3) ?
C55 Fe5 C59 . . 136.4(3) ?
C55 Fe5 C54 . . 40.8(3) ?
C59 Fe5 C54 . . 174.0(3) ?
C55 Fe5 C57 . . 109.8(3) ?
C59 Fe5 C57 . . 41.9(4) ?
C54 Fe5 C57 . . 132.1(4) ?
C55 Fe5 C53 . . 40.2(3) ?
C59 Fe5 C53 . . 113.5(3) ?
C54 Fe5 C53 . . 67.7(3) ?
C57 Fe5 C53 . . 117.4(3) ?
C55 Fe5 C60 . . 175.9(3) ?
C59 Fe5 C60 . . 39.6(3) ?
C54 Fe5 C60 . . 143.1(3) ?
C57 Fe5 C60 . . 66.7(3) ?
C53 Fe5 C60 . . 138.9(3) ?
C55 Fe5 C56 . . 115.9(3) ?
C59 Fe5 C56 . . 66.7(3) ?
C54 Fe5 C56 . . 109.0(3) ?
C57 Fe5 C56 . . 39.9(4) ?
C53 Fe5 C56 . . 148.0(3) ?
C60 Fe5 C56 . . 62.9(3) ?
C55 Fe5 C52 . . 67.6(3) ?
C59 Fe5 C52 . . 145.7(3) ?
C54 Fe5 C52 . . 40.3(3) ?
C57 Fe5 C52 . . 170.9(4) ?
C53 Fe5 C52 . . 66.8(3) ?
C60 Fe5 C52 . . 116.2(3) ?
C56 Fe5 C52 . . 132.4(3) ?
C55 Fe5 C58 . . 144.1(3) ?
C59 Fe5 C58 . . 65.8(3) ?
C54 Fe5 C58 . . 113.6(3) ?
C57 Fe5 C58 . . 66.1(3) ?
C53 Fe5 C58 . . 174.5(3) ?
C60 Fe5 C58 . . 37.2(3) ?
C56 Fe5 C58 . . 37.3(3) ?
C52 Fe5 C58 . . 110.5(3) ?
C55 Fe5 C51 . . 67.3(3) ?
C59 Fe5 C51 . . 117.1(3) ?
C54 Fe5 C51 . . 67.8(3) ?
C57 Fe5 C51 . . 148.1(3) ?
C53 Fe5 C51 . . 39.4(2) ?
C60 Fe5 C51 . . 114.4(3) ?
C56 Fe5 C51 . . 171.3(3) ?
C52 Fe5 C51 . . 40.0(2) ?
C58 Fe5 C51 . . 135.5(3) ?
S4 N2 S3 . . 125.1(4) ?
O1 S1 O2 . . 121.4(5) ?
O1 S1 N1 . . 117.2(4) ?
O2 S1 N1 . . 108.1(4) ?
O2A S1 O1A . . 105.3(18) ?
O2A S1 N1A . . 118.(2) ?
O1A S1 N1A . . 99.(2) ?
O1 S1 C61 . . 103.8(4) ?
O2 S1 C61 . . 101.3(5) ?
O2A S1 C61 . . 123.2(15) ?
N1 S1 C61 . . 101.5(4) ?
O1A S1 C61 . . 107.4(13) ?
N1A S1 C61 . . 101.1(18) ?
O4A S2 O3A . . 132.(3) ?
O3 S2 O4 . . 117.5(5) ?
O3 S2 N1 . . 117.5(4) ?
O4 S2 N1 . . 106.7(4) ?
O4A S2 N1A . . 129.(3) ?
O3A S2 N1A . . 88.(2) ?
O4A S2 C62 . . 105.(2) ?
O3 S2 C62 . . 104.9(5) ?
O3A S2 C62 . . 100.(2) ?
O4 S2 C62 . . 104.1(4) ?
N1 S2 C62 . . 104.4(4) ?
N1A S2 C62 . . 95.3(15) ?
O6 S3 O5 . . 120.1(4) ?
O6 S3 N2 . . 107.3(3) ?
O5 S3 N2 . . 117.0(3) ?
O6 S3 C63 . . 102.6(4) ?
O5 S3 C63 . . 104.0(3) ?
N2 S3 C63 . . 103.3(3) ?
O7 S4 O8 . . 118.4(4) ?
O7 S4 N2 . . 117.2(3) ?
O8 S4 N2 . . 108.0(3) ?
O7 S4 C64 . . 103.5(4) ?
O8 S4 C64 . . 104.4(4) ?
N2 S4 C64 . . 103.3(3) ?

loop_
_geom_bond_atom_site_label_1
_geom_bond_atom_site_label_2
_geom_bond_site_symmetry_2
_geom_bond_distance
_geom_bond_publ_flag
C65 F13A . 1.27(3) ?
C65 F15 . 1.292(10) ?
C65 F14 . 1.294(11) ?
C65 F14A . 1.37(3) ?
C65 F13 . 1.372(10) ?
C65 F15A . 1.66(3) ?
C65 S5 . 1.811(9) ?
C66 F17A . 1.15(5) ?
C66 F18A . 1.25(3) ?
C66 F16 . 1.310(13) ?
C66 F18 . 1.347(10) ?
C66 F16A . 1.35(5) ?
C66 F17 . 1.383(11) ?
C66 S6 . 1.826(9) ?
S5 O9A . 1.33(3) ?
S5 O10A . 1.33(3) ?
S5 O9 . 1.424(7) ?
S5 O10 . 1.448(7) ?
S5 N3 . 1.581(7) ?
S5 N3A . 1.62(3) ?
S6 O12A . 1.08(3) ?
S6 O11 . 1.356(7) ?
S6 O12 . 1.464(8) ?
S6 N3 . 1.619(7) ?
S6 O11A . 1.67(3) ?
S6 N3A . 1.72(3) ?
N1 S1 . 1.581(6) ?
N1 S2 . 1.591(7) ?
O1 S1 . 1.396(6) ?
O2 S1 . 1.405(7) ?
O3 S2 . 1.385(8) ?
O4 S2 . 1.458(7) ?
F1 C61 . 1.339(10) ?
F2 C61 . 1.328(10) ?
F3 C61 . 1.359(11) ?
F4 C62 . 1.299(11) ?
F5 C62 . 1.343(11) ?
F6 C62 . 1.290(10) ?
N1A S1 . 1.60(5) ?
N1A S2 . 1.83(5) ?
O1A S1 . 1.58(3) ?
O2A S1 . 1.54(3) ?
O3A S2 . 1.45(6) ?
O4A S2 . 1.21(4) ?
F1A C61 . 1.56(4) ?
F2A C61 . 1.27(3) ?
F3A C61 . 0.98(6) ?
F4A C62 . 1.41(4) ?
F5A C62 . 1.29(4) ?
F6A C62 . 1.38(7) ?
C1 C2 . 1.402(12) ?
C1 C5 . 1.415(12) ?
C1 Fe2 . 2.057(7) ?
C1 H1 . 1.0 ?
C2 C3 . 1.395(13) ?
C2 Fe2 . 2.049(8) ?
C2 H2 . 1.0 ?
C3 C4 . 1.425(13) ?
C3 Fe2 . 2.038(8) ?
C3 H3 . 1.0 ?
C4 C5 . 1.413(12) ?
C4 Fe2 . 2.049(7) ?
C4 H4 . 1.0 ?
C5 Fe2 . 2.052(7) ?
C5 H5 . 1.0 ?
C6 C10 . 1.403(11) ?
C6 C7 . 1.418(10) ?
C6 Fe2 . 2.048(7) ?
C6 H6 . 1.0 ?
C7 C8 . 1.433(9) ?
C7 Fe2 . 2.030(7) ?
C7 H7 . 1.0 ?
C8 C9 . 1.441(10) ?
C8 C11 . 1.451(10) ?
C8 Fe2 . 2.043(6) ?
C9 C10 . 1.412(10) ?
C9 Fe2 . 2.048(7) ?
C9 H9 . 1.0 ?
C10 Fe2 . 2.045(7) ?
C10 H10 . 1.0 ?
C11 C15 . 1.418(9) ?
C11 C12 . 1.434(10) ?
C11 Fe1 . 2.143(6) ?
C12 C13 . 1.435(10) ?
C12 Fe1 . 2.078(7) ?
C12 H12 . 1.0 ?
C13 C14 . 1.424(10) ?
C13 Fe1 . 2.054(7) ?
C13 H13 . 1.0 ?
C14 C15 . 1.404(10) ?
C14 Fe1 . 2.046(7) ?
C14 H14 . 1.0 ?
C15 Fe1 . 2.080(7) ?
C15 H15 . 1.0 ?
C16 C20 . 1.334(12) ?
C16 C17 . 1.412(11) ?
C16 Fe1 . 2.087(7) ?
C16 H16 . 1.0 ?
C17 C18 . 1.488(14) ?
C17 Fe1 . 2.074(8) ?
C17 H17 . 1.0 ?
C18 C19 . 1.433(14) ?
C18 Fe1 . 2.058(8) ?
C18 H18 . 1.0 ?
C19 C20 . 1.341(14) ?
C19 Fe1 . 2.080(9) ?
C19 H19 . 1.0 ?
C20 Fe1 . 2.111(8) ?
C20 H20 . 1.0 ?
C21 C22 . 1.399(15) ?
C21 C25 . 1.444(13) ?
C21 Fe4 . 2.033(9) ?
C21 H21 . 1.0 ?
C22 C23 . 1.392(15) ?
C22 Fe4 . 2.024(9) ?
C22 H22 . 1.0 ?
C23 C24 . 1.393(12) ?
C23 Fe4 . 2.052(8) ?
C23 H23 . 1.0 ?
C24 C25 . 1.417(11) ?
C24 Fe4 . 2.053(7) ?
C24 H24 . 1.0 ?
C25 Fe4 . 2.056(7) ?
C25 H25 . 1.0 ?
C26 C30 . 1.413(11) ?
C26 C27 . 1.431(10) ?
C26 Fe4 . 2.068(7) ?
C26 H26 . 1.0 ?
C27 C28 . 1.445(10) ?
C27 Fe4 . 2.045(7) ?
C27 H27 . 1.0 ?
C28 C29 . 1.437(10) ?
C28 C31 . 1.439(10) ?
C28 Fe4 . 2.047(7) ?
C29 C30 . 1.410(10) ?
C29 Fe4 . 2.039(7) ?
C29 H29 . 1.0 ?
C30 Fe4 . 2.051(7) ?
C30 H30 . 1.0 ?
C31 C32 . 1.429(9) ?
C31 C35 . 1.440(9) ?
C31 Fe3 . 2.153(6) ?
C32 C33 . 1.431(11) ?
C32 Fe3 . 2.093(7) ?
C32 H32 . 1.0 ?
C33 C34 . 1.414(11) ?
C33 Fe3 . 2.050(8) ?
C33 H33 . 1.0 ?
C34 C35 . 1.423(11) ?
C34 Fe3 . 2.038(7) ?
C34 H34 . 1.0 ?
C35 Fe3 . 2.088(6) ?
C35 H35 . 1.0 ?
C36 C37 . 1.412(10) ?
C36 C40 . 1.430(10) ?
C36 Fe3 . 2.090(7) ?
C36 H36 . 1.0 ?
C37 C38 . 1.416(10) ?
C37 Fe3 . 2.110(6) ?
C37 H37 . 1.0 ?
C38 C39 . 1.420(10) ?
C38 Fe3 . 2.099(7) ?
C38 H38 . 1.0 ?
C39 C40 . 1.394(11) ?
C39 Fe3 . 2.054(7) ?
C39 H39 . 1.0 ?
C40 Fe3 . 2.068(7) ?
C40 H40 . 1.0 ?
C41 C45 . 1.408(11) ?
C41 C42 . 1.417(10) ?
C41 Fe6 . 2.047(6) ?
C41 H41 . 1.0 ?
C42 C43 . 1.429(10) ?
C42 Fe6 . 2.042(7) ?
C42 H42 . 1.0 ?
C43 C44 . 1.418(10) ?
C43 Fe6 . 2.054(7) ?
C43 H43 . 1.0 ?
C44 C45 . 1.402(10) ?
C44 Fe6 . 2.041(7) ?
C44 H44 . 1.0 ?
C45 Fe6 . 2.063(7) ?
C45 H45 . 1.0 ?
C46 C47 . 1.425(9) ?
C46 C50 . 1.425(9) ?
C46 Fe6 . 2.041(6) ?
C46 H46 . 1.0 ?
C47 C51 . 1.435(9) ?
C47 C48 . 1.440(9) ?
C47 Fe6 . 2.037(6) ?
C48 C49 . 1.410(10) ?
C48 Fe6 . 2.037(7) ?
C48 H48 . 1.0 ?
C49 C50 . 1.416(10) ?
C49 Fe6 . 2.047(7) ?
C49 H49 . 1.0 ?
C50 Fe6 . 2.053(7) ?
C50 H50 . 1.0 ?
C51 C53 . 1.415(9) ?
C51 C52 . 1.445(9) ?
C51 Fe5 . 2.131(6) ?
C52 C54 . 1.427(9) ?
C52 Fe5 . 2.091(7) ?
C52 H52 . 1.0 ?
C53 C55 . 1.411(9) ?
C53 Fe5 . 2.061(6) ?
C53 H53 . 1.0 ?
C54 C55 . 1.428(9) ?
C54 Fe5 . 2.053(7) ?
C54 H54 . 1.0 ?
C55 Fe5 . 2.047(7) ?
C55 H55 . 1.0 ?
C56 C58 . 1.347(12) ?
C56 C57 . 1.416(13) ?
C56 Fe5 . 2.090(8) ?
C56 H56 . 1.0 ?
C57 C59 . 1.469(13) ?
C57 Fe5 . 2.054(8) ?
C57 H57 . 1.0 ?
C58 C60 . 1.341(12) ?
C58 Fe5 . 2.118(8) ?
C58 H58 . 1.0 ?
C59 C60 . 1.400(11) ?
C59 Fe5 . 2.052(7) ?
C59 H59 . 1.0 ?
C60 Fe5 . 2.082(8) ?
C60 H60 . 1.0 ?
C61 S1 . 1.838(10) ?
C62 S2 . 1.825(9) ?
C63 F9 . 1.312(9) ?
C63 F7 . 1.320(8) ?
C63 F8 . 1.327(8) ?
C63 S3 . 1.841(8) ?
C64 F10 . 1.312(9) ?
C64 F12 . 1.331(8) ?
C64 F11 . 1.333(9) ?
C64 S4 . 1.830(8) ?
N2 S4 . 1.576(5) ?
N2 S3 . 1.581(6) ?
S3 O6 . 1.426(5) ?
S3 O5 . 1.430(5) ?
S4 O7 . 1.421(5) ?
S4 O8 . 1.425(6) ?
